data_7227806
loop_
_publ_author_name
'Hamdouni, Monia'
'Walha, Siwar'
'Duhayon, Carine'
'Kabadou, Ahlem'
'Sutter, Jean-Pascal'

_publ_section_title
;
 Hydrogen-bonded supramolecular architectures based on
 [Zr(C2O4)4]4&#x2212; anion and protonated polyamine cations
;
_journal_issue 12
_journal_name_full CrystEngComm
_journal_page_first 1633
_journal_paper_doi 10.1039/C6CE02547A
_journal_volume 19
_journal_year 2017
_chemical_formula_moiety 'C8 O16 Zr, 2(C4 H12 N2), 4(H2 O) '
_chemical_formula_sum 'C16 H32 N4 O20 Zr'
_chemical_formula_weight 691.66
_space_group_IT_number 2
_symmetry_cell_setting triclinic
_symmetry_space_group_name_Hall '-P 1'
_symmetry_space_group_name_H-M 'P -1'
_atom_sites_solution_hydrogens difmap
_atom_sites_solution_primary other
_audit_update_record
;
2017-02-17 deposited with the CCDC.
2017-02-17 downloaded from the CCDC.
;
_cell_angle_alpha 90.095(2)
_cell_angle_beta 102.741(2)
_cell_angle_gamma 106.596(2)
_cell_formula_units_Z 2
_cell_length_a 7.5408(3)
_cell_length_b 11.7049(5)
_cell_length_c 15.9042(6)
_cell_measurement_reflns_used 9870
_cell_measurement_temperature 100
_cell_measurement_theta_max 28
_cell_measurement_theta_min 2
_cell_volume 1309.03(9)
_computing_cell_refinement 'Apex2 (Bruker AXS, 2006)'
_computing_data_collection 'Apex2 (Bruker AXS, 2006)'
_computing_data_reduction 'Apex2 (Bruker AXS, 2006)'
_computing_molecular_graphics 'CAMERON (Watkin et al., 1996)'
_computing_publication_material 'CRYSTALS (Betteridge et al., 2003)'
_computing_structure_refinement 'CRYSTALS (Betteridge et al., 2003)'
_computing_structure_solution 'Superflip (Palatinus & Chapuis, 2007)'
_diffrn_ambient_temperature 100
_diffrn_measured_fraction_theta_full 0.996
_diffrn_measured_fraction_theta_max 0.996
_diffrn_measurement_device Area
_diffrn_measurement_device_type 'Bruker Kappa Apex2'
_diffrn_measurement_method '\f & \w scans'
_diffrn_radiation_monochromator graphite
_diffrn_radiation_type 'Mo K\a'
_diffrn_radiation_wavelength 0.71073
_diffrn_reflns_av_R_equivalents 0.074
_diffrn_reflns_limit_h_max 10
_diffrn_reflns_limit_h_min -10
_diffrn_reflns_limit_k_max 15
_diffrn_reflns_limit_k_min -15
_diffrn_reflns_limit_l_max 21
_diffrn_reflns_limit_l_min -21
_diffrn_reflns_number 80562
_diffrn_reflns_theta_full 28.357
_diffrn_reflns_theta_max 28.357
_diffrn_reflns_theta_min 1.820
_diffrn_standards_number 0
_exptl_absorpt_coefficient_mu 0.520
_exptl_absorpt_correction_T_max 0.94
_exptl_absorpt_correction_T_min 0.70
_exptl_absorpt_correction_type multi-scan
_exptl_absorpt_process_details 'SADABS (Siemens, 1996)'
_exptl_crystal_colour colorless
_exptl_crystal_density_diffrn 1.755
_exptl_crystal_density_method 'not measured'
_exptl_crystal_description stick
_exptl_crystal_F_000 712
_exptl_crystal_size_max 0.280
_exptl_crystal_size_mid 0.150
_exptl_crystal_size_min 0.120
_refine_diff_density_max 2.60
_refine_diff_density_min -0.73
_refine_ls_extinction_method None
_refine_ls_goodness_of_fit_ref 1.1011
_refine_ls_hydrogen_treatment constr
_refine_ls_matrix_type full
_refine_ls_number_parameters 370
_refine_ls_number_reflns 5875
_refine_ls_number_restraints 0
_refine_ls_R_factor_all 0.0350
_refine_ls_R_factor_gt 0.0331
_refine_ls_shift/su_max 0.0017155
_refine_ls_shift/su_mean 0.0000492
_refine_ls_structure_factor_coef F
_refine_ls_weighting_details
;
 Method, part 1, Chebychev polynomial, (Watkin, 1994, Prince, 1982) 
 [weight] = 1.0/[A~0~*T~0~(x)+A~1~*T~1~(x) ... +A~n-1~]*T~n-1~(x)] 
 where A~i~ are the Chebychev coefficients listed below and x= Fcalc/Fmax 
 Method = Robust Weighting (Prince, 1982) 
 W = [weight] * [1-(deltaF/6*sigmaF)^2^]^2^ 
 A~i~ are: 
 0.210 0.124 0.656E-01 
;
_refine_ls_weighting_scheme calc
_refine_ls_wR_factor_all 0.0383
_refine_ls_wR_factor_gt 0.0356
_refine_ls_wR_factor_ref 0.0351
_reflns_limit_h_max 9
_reflns_limit_h_min -10
_reflns_limit_k_max 15
_reflns_limit_k_min -15
_reflns_limit_l_max 21
_reflns_limit_l_min 0
_reflns_number_gt 6127
_reflns_number_total 6512
_reflns_threshold_expression I>2.0\s(I)
_oxford_refine_ls_r_factor_ref 0.0322
_oxford_reflns_number_all 6490
_oxford_reflns_threshold_expression_ref I>3.0\s(I)
_cod_data_source_file c6ce02547a2.cif
_cod_data_source_block cpd3
_cod_depositor_comments
;
The following automatic conversions were performed:

'_atom_sites_solution_primary' value 'Other' changed to 'other'
according to
/home/data/users/saulius/crontab/automatic-downloads/rss-feeds/RSC/lib/dictionaries/cif_core.dic
dictionary named 'cif_core.dic' version 2.4.2 from 2011-04-26.

Automatic conversion script
Id: cif_fix_values 4973 2017-02-22 13:04:09Z antanas 

 Adding full bibliography for 7227806--7227809.cif.
;
_cod_original_cell_volume 1309.03(5)
_cod_original_sg_symbol_Hall '-P 1 '
_cod_original_sg_symbol_H-M 'P -1 '
_cod_original_formula_sum 'C16 H32 N4 O20 Zr1'
_cod_database_code 7227806

loop_
_symmetry_equiv_pos_as_xyz
x,y,z
-x,-y,-z

loop_
_atom_site_label
_atom_site_type_symbol
_atom_site_fract_x
_atom_site_fract_y
_atom_site_fract_z
_atom_site_U_iso_or_equiv
_atom_site_occupancy
_atom_site_adp_type
_atom_site_refinement_flags_posn
C1 C 0.5127(2) 0.89345(15) 0.20956(11) 0.0110 1.0000 Uani .
C2 C 0.5314(2) 0.84968(15) 0.12073(11) 0.0101 1.0000 Uani .
C3 C 1.0751(3) 0.66705(16) 0.16574(12) 0.0138 1.0000 Uani .
C4 C 1.1132(3) 0.63142(16) 0.26040(12) 0.0136 1.0000 Uani .
C5 C 1.0554(2) 1.04464(15) 0.26144(11) 0.0098 1.0000 Uani .
C6 C 1.0799(2) 1.01030(15) 0.35623(11) 0.0100 1.0000 Uani .
C7 C 0.6541(2) 0.58684(15) 0.36125(11) 0.0104 1.0000 Uani .
C8 C 0.5942(2) 0.52674(15) 0.26861(11) 0.0102 1.0000 Uani .
C9 C 0.7533(3) 1.23796(17) 0.33199(12) 0.0143 1.0000 Uani .
C11 C 0.8050(3) 1.30030(17) 0.48550(12) 0.0145 1.0000 Uani .
C12 C 0.5928(3) 1.25581(17) 0.47910(12) 0.0140 1.0000 Uani .
C14 C 0.5413(3) 1.19368(16) 0.32505(12) 0.0130 1.0000 Uani .
C15 C 0.6448(3) 0.5850(2) -0.03254(15) 0.0281 1.0000 Uani .
C17 C 0.6730(3) 0.4691(2) 0.00579(14) 0.0271 1.0000 Uani .
C18 C 0.0151(3) 0.88480(16) -0.02396(12) 0.0139 1.0000 Uani .
C20 C -0.1708(3) 0.91489(16) -0.05044(12) 0.0135 1.0000 Uani .
N10 N 0.8597(2) 1.23125(14) 0.42172(10) 0.0131 1.0000 Uani .
N13 N 0.4859(2) 1.26219(13) 0.38906(10) 0.0116 1.0000 Uani .
N16 N 0.4404(3) 0.56528(18) -0.07056(12) 0.0254 1.0000 Uani .
N19 N 0.1314(2) 0.95385(14) 0.05804(10) 0.0124 1.0000 Uani .
O1 O 0.63092(18) 0.86725(12) 0.27315(8) 0.0118 1.0000 Uani .
O2 O 0.64963(17) 0.79082(11) 0.12477(8) 0.0102 1.0000 Uani .
O3 O 0.3967(2) 0.94532(13) 0.21438(9) 0.0183 1.0000 Uani .
O4 O 0.43562(19) 0.87537(12) 0.05359(8) 0.0149 1.0000 Uani .
O5 O 0.96891(18) 0.73777(12) 0.15287(8) 0.0125 1.0000 Uani .
O6 O 1.04026(19) 0.68298(12) 0.30884(8) 0.0147 1.0000 Uani .
O7 O 1.1391(2) 0.62903(16) 0.11177(10) 0.0274 1.0000 Uani .
O8 O 1.2008(2) 0.55838(14) 0.28142(10) 0.0217 1.0000 Uani .
O9 O 0.96702(18) 0.95496(11) 0.20641(8) 0.0111 1.0000 Uani .
O10 O 1.01341(18) 0.89882(11) 0.36436(8) 0.0109 1.0000 Uani .
O11 O 1.11881(19) 1.14869(12) 0.24516(9) 0.0154 1.0000 Uani .
O12 O 1.15794(19) 1.08950(11) 0.41471(8) 0.0137 1.0000 Uani .
O13 O 0.73875(19) 0.69800(11) 0.36627(8) 0.0120 1.0000 Uani .
O14 O 0.65019(18) 0.59900(11) 0.21187(8) 0.0116 1.0000 Uani .
O15 O 0.61888(19) 0.52367(12) 0.42101(8) 0.0149 1.0000 Uani .
O16 O 0.5069(2) 0.42096(12) 0.25337(9) 0.0150 1.0000 Uani .
O170 O 0.6976(2) 0.99338(12) 0.43296(9) 0.0152 1.0000 Uani .
O180 O 0.80027(19) 0.61255(12) 0.58810(9) 0.0169 1.0000 Uani .
O190 O 1.0472(2) 0.34688(14) 0.16336(11) 0.0265 1.0000 Uani .
O200 O 0.3411(2) 0.77112(17) -0.11756(11) 0.0303 1.0000 Uani .
H92 H 0.7894 1.3208 0.3169 0.0163 1.0000 Uiso R
H91 H 0.7872 1.1896 0.2930 0.0163 1.0000 Uiso R
H112 H 0.8399 1.3843 0.4729 0.0166 1.0000 Uiso R
H111 H 0.8725 1.2901 0.5431 0.0162 1.0000 Uiso R
H122 H 0.5557 1.3038 0.5170 0.0153 1.0000 Uiso R
H121 H 0.5580 1.1731 0.4942 0.0149 1.0000 Uiso R
H142 H 0.4744 1.2037 0.2674 0.0144 1.0000 Uiso R
H141 H 0.5055 1.1105 0.3363 0.0141 1.0000 Uiso R
H152 H 0.7147 0.6028 -0.0783 0.0264 1.0000 Uiso R
H151 H 0.6881 0.6511 0.0118 0.0259 1.0000 Uiso R
H172 H 0.8077 0.4821 0.0330 0.0273 1.0000 Uiso R
H171 H 0.6313 0.4064 -0.0398 0.0277 1.0000 Uiso R
H182 H 0.0862 0.9044 -0.0680 0.0152 1.0000 Uiso R
H181 H -0.0105 0.8005 -0.0151 0.0149 1.0000 Uiso R
H202 H -0.2445 0.8916 -0.0077 0.0153 1.0000 Uiso R
H201 H -0.2424 0.8735 -0.1051 0.0154 1.0000 Uiso R
H132 H 0.5033 1.3369 0.3761 0.0153 1.0000 Uiso R
H192 H 0.0698 0.9327 0.0995 0.0170 1.0000 Uiso R
H131 H 0.3622 1.2346 0.3864 0.0156 1.0000 Uiso R
H191 H 0.2411 0.9359 0.0699 0.0174 1.0000 Uiso R
H102 H 0.8357 1.1546 0.4336 0.0172 1.0000 Uiso R
H101 H 0.9837 1.2620 0.4239 0.0171 1.0000 Uiso R
H162 H 0.4246 0.6362 -0.0909 0.0324 1.0000 Uiso R
H161 H 0.3998 0.5068 -0.1155 0.0319 1.0000 Uiso R
H1802 H 0.7319 0.5848 0.5413 0.0245 1.0000 Uiso R
H1801 H 0.7917 0.5577 0.6206 0.0242 1.0000 Uiso R
H1902 H 1.0974 0.2994 0.1873 0.0372 1.0000 Uiso R
H2002 H 0.2223 0.7443 -0.1296 0.0411 1.0000 Uiso R
H1702 H 0.6817 0.9518 0.3899 0.0215 1.0000 Uiso R
H1701 H 0.7542 0.9649 0.4736 0.0214 1.0000 Uiso R
H1901 H 1.1027 0.4126 0.1870 0.0373 1.0000 Uiso R
Zr1 Zr 0.83767(2) 0.779394(13) 0.252412(10) 0.0060 1.0000 Uani .
H2001 H 0.3692 0.8207 -0.0771 0.0419 1.0000 Uiso R

loop_
_atom_site_aniso_label
_atom_site_aniso_U_11
_atom_site_aniso_U_22
_atom_site_aniso_U_33
_atom_site_aniso_U_23
_atom_site_aniso_U_13
_atom_site_aniso_U_12
C1 0.0092(7) 0.0098(7) 0.0091(7) -0.0015(6) -0.0017(6) -0.0019(6)
C2 0.0077(7) 0.0082(7) 0.0091(7) -0.0004(6) -0.0016(6) -0.0031(6)
C3 0.0112(8) 0.0134(8) 0.0140(8) 0.0011(6) 0.0010(6) 0.0009(6)
C4 0.0104(8) 0.0137(8) 0.0129(8) 0.0007(6) -0.0012(6) 0.0007(6)
C5 0.0068(7) 0.0097(7) 0.0093(7) 0.0013(6) -0.0011(6) -0.0008(6)
C6 0.0073(7) 0.0097(7) 0.0098(7) 0.0016(6) -0.0013(6) -0.0002(6)
C7 0.0087(7) 0.0092(7) 0.0094(7) -0.0005(6) -0.0013(6) -0.0011(6)
C8 0.0086(7) 0.0095(7) 0.0092(7) -0.0005(6) -0.0015(6) 0.0001(6)
C9 0.0118(8) 0.0177(8) 0.0102(8) 0.0009(6) -0.0002(6) 0.0016(7)
C11 0.0133(8) 0.0139(8) 0.0115(8) -0.0012(6) -0.0013(6) -0.0002(6)
C12 0.0140(8) 0.0140(8) 0.0113(8) 0.0021(6) 0.0022(6) 0.0007(6)
C14 0.0107(8) 0.0115(8) 0.0120(8) -0.0024(6) -0.0033(6) 0.0002(6)
C15 0.0303(12) 0.0248(11) 0.0193(10) -0.0043(8) 0.0084(9) -0.0092(9)
C17 0.0205(10) 0.0408(13) 0.0186(10) -0.0107(9) -0.0040(8) 0.0133(9)
C18 0.0137(8) 0.0133(8) 0.0121(8) 0.0008(6) 0.0000(6) 0.0022(6)
C20 0.0098(8) 0.0144(8) 0.0112(8) 0.0007(6) -0.0019(6) -0.0010(6)
N10 0.0082(7) 0.0140(7) 0.0132(7) 0.0012(5) -0.0014(5) 0.0003(5)
N13 0.0080(6) 0.0089(6) 0.0143(7) 0.0014(5) 0.0008(5) -0.0017(5)
N16 0.0285(10) 0.0234(9) 0.0209(9) -0.0015(7) 0.0025(7) 0.0048(8)
N19 0.0094(7) 0.0160(7) 0.0093(7) 0.0033(5) -0.0016(5) 0.0028(6)
O1 0.0106(6) 0.0142(6) 0.0078(5) -0.0005(4) -0.0026(4) 0.0026(5)
O2 0.0093(5) 0.0098(5) 0.0078(5) -0.0004(4) -0.0026(4) 0.0006(4)
O3 0.0164(7) 0.0252(7) 0.0127(6) -0.0041(5) -0.0032(5) 0.0102(6)
O4 0.0139(6) 0.0197(6) 0.0095(6) 0.0017(5) -0.0026(5) 0.0062(5)
O5 0.0117(6) 0.0126(6) 0.0114(6) 0.0026(5) 0.0009(5) 0.0023(5)
O6 0.0159(6) 0.0171(6) 0.0101(6) 0.0010(5) -0.0010(5) 0.0064(5)
O7 0.0341(9) 0.0376(9) 0.0195(7) 0.0044(7) 0.0106(6) 0.0212(8)
O8 0.0244(7) 0.0233(7) 0.0212(7) 0.0059(6) 0.0033(6) 0.0143(6)
O9 0.0112(6) 0.0078(5) 0.0088(5) 0.0008(4) -0.0012(4) -0.0032(4)
O10 0.0102(6) 0.0082(5) 0.0084(5) 0.0007(4) -0.0025(4) -0.0030(4)
O11 0.0158(6) 0.0089(6) 0.0151(6) 0.0031(5) -0.0012(5) -0.0026(5)
O12 0.0138(6) 0.0100(6) 0.0103(6) -0.0014(4) -0.0016(5) -0.0044(5)
O13 0.0146(6) 0.0076(5) 0.0094(6) 0.0005(4) 0.0012(5) -0.0025(5)
O14 0.0136(6) 0.0076(5) 0.0083(5) -0.0004(4) -0.0007(4) -0.0030(5)
O15 0.0176(6) 0.0110(6) 0.0101(6) 0.0021(5) 0.0004(5) -0.0033(5)
O16 0.0180(6) 0.0084(6) 0.0130(6) -0.0003(5) 0.0003(5) -0.0025(5)
O170 0.0189(7) 0.0131(6) 0.0104(6) -0.0008(5) -0.0014(5) 0.0031(5)
O180 0.0142(6) 0.0156(6) 0.0127(6) 0.0002(5) -0.0017(5) -0.0049(5)
O190 0.0306(8) 0.0162(7) 0.0262(8) -0.0001(6) -0.0083(6) 0.0080(6)
O200 0.0248(8) 0.0391(10) 0.0223(8) -0.0107(7) 0.0000(6) 0.0064(7)
Zr1 0.00537(8) 0.00452(8) 0.00444(8) 0.00018(5) -0.00200(5) -0.00172(5)

loop_
_atom_type_symbol
_atom_type_scat_dispersion_real
_atom_type_scat_dispersion_imag
_atom_type_scat_Cromer_Mann_a1
_atom_type_scat_Cromer_Mann_b1
_atom_type_scat_Cromer_Mann_a2
_atom_type_scat_Cromer_Mann_b2
_atom_type_scat_Cromer_Mann_a3
_atom_type_scat_Cromer_Mann_b3
_atom_type_scat_Cromer_Mann_a4
_atom_type_scat_Cromer_Mann_b4
_atom_type_scat_Cromer_Mann_c
_atom_type_scat_source
C 0.0033 0.0016 2.3100 20.8439 1.0200 10.2075 1.5886 0.5687 0.8650 51.6512 0.2156 'International Tables Vol C 4.2.6.8 and 6.1.1.4'
H 0.0000 0.0000 0.4930 10.5109 0.3229 26.1257 0.1402 3.1424 0.0408 57.7998 0.0030 'International Tables Vol C 4.2.6.8 and 6.1.1.4'
N 0.0061 0.0033 12.2126 0.0057 3.1322 9.8933 2.0125 28.9975 1.1663 0.5826 -11.5290 'International Tables Vol C 4.2.6.8 and 6.1.1.4'
O 0.0106 0.0060 3.0485 13.2771 2.2868 5.7011 1.5463 0.3239 0.8670 32.9089 0.2508 'International Tables Vol C 4.2.6.8 and 6.1.1.4'
Zr -2.9673 0.5597 17.8765 1.2762 10.9480 11.9160 5.4173 0.1176 3.6572 87.6627 2.0693 'International Tables Vol C 4.2.6.8 and 6.1.1.4'

loop_
_geom_angle_atom_site_label_1
_geom_angle_site_symmetry_1
_geom_angle_atom_site_label_2
_geom_angle_atom_site_label_3
_geom_angle_site_symmetry_3
_geom_angle
_geom_angle_publ_flag
C2 . C1 O1 . 112.18(15) yes
C2 . C1 O3 . 120.98(16) yes
O1 . C1 O3 . 126.84(17) yes
C1 . C2 O2 . 114.73(15) yes
C1 . C2 O4 . 119.37(16) yes
O2 . C2 O4 . 125.89(17) yes
C4 . C3 O5 . 112.59(16) yes
C4 . C3 O7 . 121.37(17) yes
O5 . C3 O7 . 126.04(18) yes
C3 . C4 O6 . 112.78(16) yes
C3 . C4 O8 . 120.35(17) yes
O6 . C4 O8 . 126.84(18) yes
C6 . C5 O9 . 113.18(14) yes
C6 . C5 O11 . 120.18(15) yes
O9 . C5 O11 . 126.63(16) yes
C5 . C6 O10 . 114.04(15) yes
C5 . C6 O12 . 118.97(15) yes
O10 . C6 O12 . 126.99(16) yes
C8 . C7 O13 . 114.28(15) yes
C8 . C7 O15 . 118.19(15) yes
O13 . C7 O15 . 127.52(16) yes
C7 . C8 O14 . 113.13(14) yes
C7 . C8 O16 . 121.72(16) yes
O14 . C8 O16 . 125.12(16) yes
C14 . C9 N10 . 110.62(15) yes
C14 . C9 H92 . 110.1 no
N10 . C9 H92 . 108.5 no
C14 . C9 H91 . 109.4 no
N10 . C9 H91 . 109.2 no
H92 . C9 H91 . 109.0 no
C12 . C11 N10 . 110.56(14) yes
C12 . C11 H112 . 109.3 no
N10 . C11 H112 . 108.4 no
C12 . C11 H111 . 109.4 no
N10 . C11 H111 . 108.5 no
H112 . C11 H111 . 110.6 no
C11 . C12 N13 . 110.33(14) yes
C11 . C12 H122 . 110.8 no
N13 . C12 H122 . 107.9 no
C11 . C12 H121 . 109.7 no
N13 . C12 H121 . 108.6 no
H122 . C12 H121 . 109.5 no
C9 . C14 N13 . 110.58(14) yes
C9 . C14 H142 . 109.5 no
N13 . C14 H142 . 108.9 no
C9 . C14 H141 . 109.6 no
N13 . C14 H141 . 108.7 no
H142 . C14 H141 . 109.4 no
C17 . C15 N16 . 108.79(17) yes
C17 . C15 H152 . 107.9 no
N16 . C15 H152 . 109.0 no
C17 . C15 H151 . 111.3 no
N16 . C15 H151 . 108.6 no
H152 . C15 H151 . 111.2 no
C15 . C17 N16 2_665 109.59(18) yes
C15 . C17 H172 . 109.4 no
N16 2_665 C17 H172 . 109.5 no
C15 . C17 H171 . 109.1 no
N16 2_665 C17 H171 . 109.1 no
H172 . C17 H171 . 110.1 no
C20 . C18 N19 . 110.12(15) yes
C20 . C18 H182 . 110.3 no
N19 . C18 H182 . 108.7 no
C20 . C18 H181 . 109.4 no
N19 . C18 H181 . 108.7 no
H182 . C18 H181 . 109.6 no
C18 . C20 N19 2_575 109.52(14) yes
C18 . C20 H202 . 110.2 no
N19 2_575 C20 H202 . 108.7 no
C18 . C20 H201 . 109.9 no
N19 2_575 C20 H201 . 109.4 no
H202 . C20 H201 . 109.1 no
C11 . N10 C9 . 111.32(14) yes
C11 . N10 H102 . 110.4 no
C9 . N10 H102 . 108.6 no
C11 . N10 H101 . 109.3 no
C9 . N10 H101 . 107.8 no
H102 . N10 H101 . 109.4 no
C12 . N13 C14 . 111.49(14) yes
C12 . N13 H132 . 110.5 no
C14 . N13 H132 . 110.6 no
C12 . N13 H131 . 109.0 no
C14 . N13 H131 . 110.7 no
H132 . N13 H131 . 104.3 no
C15 . N16 C17 2_665 111.42(17) yes
C15 . N16 H162 . 108.0 no
C17 2_665 N16 H162 . 107.8 no
C15 . N16 H161 . 109.5 no
C17 2_665 N16 H161 . 110.1 no
H162 . N16 H161 . 110.0 no
C20 2_575 N19 C18 . 111.89(14) yes
C20 2_575 N19 H192 . 109.1 no
C18 . N19 H192 . 108.9 no
C20 2_575 N19 H191 . 109.2 no
C18 . N19 H191 . 107.1 no
H192 . N19 H191 . 110.7 no
C1 . O1 Zr1 . 121.94(11) yes
C2 . O2 Zr1 . 119.31(11) yes
C3 . O5 Zr1 . 121.16(11) yes
C4 . O6 Zr1 . 120.48(11) yes
C5 . O9 Zr1 . 119.55(11) yes
C6 . O10 Zr1 . 120.20(11) yes
C7 . O13 Zr1 . 118.97(11) yes
C8 . O14 Zr1 . 120.39(11) yes
H1702 . O170 H1701 . 107.7 no
H1802 . O180 H1801 . 107.0 no
H1902 . O190 H1901 . 108.6 no
H2002 . O200 H2001 . 106.2 no
O2 . Zr1 O13 . 125.39(5) yes
O2 . Zr1 O9 . 73.68(5) yes
O13 . Zr1 O9 . 141.13(5) yes
O2 . Zr1 O6 . 139.04(5) yes
O13 . Zr1 O6 . 74.77(5) yes
O9 . Zr1 O6 . 114.65(5) yes
O2 . Zr1 O10 . 138.18(5) yes
O13 . Zr1 O10 . 74.17(5) yes
O9 . Zr1 O10 . 71.63(5) yes
O6 . Zr1 O10 . 77.92(5) yes
O2 . Zr1 O14 . 73.45(5) yes
O13 . Zr1 O14 . 71.63(5) yes
O9 . Zr1 O14 . 144.34(5) yes
O6 . Zr1 O14 . 82.68(5) yes
O10 . Zr1 O14 . 144.03(5) yes
O2 . Zr1 O1 . 71.24(5) yes
O13 . Zr1 O1 . 75.03(5) yes
O9 . Zr1 O1 . 82.15(5) yes
O6 . Zr1 O1 . 147.06(5) yes
O10 . Zr1 O1 . 81.49(5) yes
O2 . Zr1 O5 . 72.46(5) yes
O13 . Zr1 O5 . 139.02(5) yes
O9 . Zr1 O5 . 75.70(5) yes
O6 . Zr1 O5 . 71.46(5) yes
O10 . Zr1 O5 . 119.37(5) yes
O14 . Zr1 O1 . 99.96(5) yes
O14 . Zr1 O5 . 81.58(5) yes
O1 . Zr1 O5 . 141.48(5) yes

loop_
_geom_bond_atom_site_label_1
_geom_bond_atom_site_label_2
_geom_bond_site_symmetry_2
_geom_bond_distance
_geom_bond_publ_flag
C1 C2 . 1.551(2) yes
C1 O1 . 1.293(2) yes
C1 O3 . 1.214(2) yes
C2 O2 . 1.265(2) yes
C2 O4 . 1.240(2) yes
C3 C4 . 1.550(3) yes
C3 O5 . 1.294(2) yes
C3 O7 . 1.213(2) yes
C4 O6 . 1.279(2) yes
C4 O8 . 1.227(2) yes
C5 C6 . 1.546(2) yes
C5 O9 . 1.285(2) yes
C5 O11 . 1.225(2) yes
C6 O10 . 1.275(2) yes
C6 O12 . 1.231(2) yes
C7 C8 . 1.546(2) yes
C7 O13 . 1.269(2) yes
C7 O15 . 1.234(2) yes
C8 O14 . 1.294(2) yes
C8 O16 . 1.220(2) yes
C9 C14 . 1.512(2) yes
C9 N10 . 1.489(2) yes
C9 H92 . 0.975 no
C9 H91 . 0.960 no
C11 C12 . 1.515(3) yes
C11 N10 . 1.491(2) yes
C11 H112 . 0.976 no
C11 H111 . 0.970 no
C12 N13 . 1.494(2) yes
C12 H122 . 0.959 no
C12 H121 . 0.973 no
C14 N13 . 1.493(2) yes
C14 H142 . 0.969 no
C14 H141 . 0.961 no
C15 C17 . 1.538(4) yes
C15 N16 . 1.477(3) yes
C15 H152 . 0.979 no
C15 H151 . 0.977 no
C17 N16 2_665 1.465(3) yes
C17 H172 . 0.980 no
C17 H171 . 0.964 no
C18 C20 . 1.513(3) yes
C18 N19 . 1.487(2) yes
C18 H182 . 0.961 no
C18 H181 . 0.966 no
C20 N19 2_575 1.490(2) yes
C20 H202 . 0.963 no
C20 H201 . 0.962 no
N10 H102 . 0.892 no
N10 H101 . 0.894 no
N13 H132 . 0.879 no
N13 H131 . 0.887 no
N16 H162 . 0.921 no
N16 H161 . 0.926 no
N19 H192 . 0.884 no
N19 H191 . 0.891 no
O1 Zr1 . 2.1768(13) yes
O2 Zr1 . 2.2337(12) yes
O5 Zr1 . 2.1649(13) yes
O6 Zr1 . 2.1900(13) yes
O9 Zr1 . 2.2101(12) yes
O10 Zr1 . 2.1847(12) yes
O13 Zr1 . 2.2224(13) yes
O14 Zr1 . 2.1820(12) yes
O170 H1702 . 0.806 no
O170 H1701 . 0.819 no
O180 H1802 . 0.812 no
O180 H1801 . 0.822 no
O190 H1902 . 0.809 no
O190 H1901 . 0.809 no
O200 H2002 . 0.838 no
O200 H2001 . 0.816 no

loop_
_geom_hbond_atom_site_label_D
_geom_hbond_atom_site_label_H
_geom_hbond_atom_site_label_A
_geom_hbond_site_symmetry_A
_geom_hbond_angle_DHA
_geom_hbond_distance_DH
_geom_hbond_distance_HA
_geom_hbond_distance_DA
_geom_hbond_publ_flag
C11 H111 O6 2_776 156.0 0.970 2.297 3.207(3) yes
C14 H141 O3 . 122.0 0.961 2.560 3.172(3) yes
C14 H141 O170 . 129.0 0.961 2.549 3.245(3) yes
C15 H152 O190 2_765 166.0 0.979 2.423 3.382(3) yes
C15 H151 O2 . 155.0 0.977 2.545 3.458(3) yes
C20 H202 O2 1_455 159.0 0.963 2.584 3.502(3) yes
N13 H132 O15 1_565 147.0 0.879 2.163 2.941(3) yes
N13 H132 O16 1_565 132.0 0.879 2.189 2.852(3) yes
N19 H192 O5 1_455 128.0 0.884 2.409 3.038(3) yes
N19 H192 O9 1_455 157.0 0.884 2.063 2.899(3) yes
N13 H131 O11 1_455 122.0 0.887 2.558 3.124(3) yes
N13 H131 O12 1_455 142.0 0.887 2.067 2.822(3) yes
N19 H191 O4 . 159.0 0.891 1.866 2.718(3) yes
N10 H102 O170 . 159.0 0.892 1.876 2.726(3) yes
N10 H101 O180 2_776 153.0 0.894 1.902 2.728(3) yes
N16 H162 O200 . 165.0 0.921 1.876 2.777(3) yes
N16 H161 C8 2_665 142.0 0.926 2.477 3.258(3) yes
N16 H161 O14 2_665 172.0 0.926 1.869 2.788(3) yes
O180 H1802 O15 . 168.0 0.812 1.956 2.755(3) yes
O180 H1801 O8 2_766 170.0 0.822 2.071 2.885(3) yes
O190 H1902 O11 1_545 158.0 0.809 2.022 2.790(3) yes
O200 H2002 O190 2_665 169.0 0.838 1.958 2.785(3) yes
O170 H1702 O1 . 172.0 0.806 2.009 2.809(3) yes
O170 H1701 O12 2_776 164.0 0.819 1.931 2.729(3) yes
O190 H1901 O8 . 161.0 0.809 2.120 2.895(3) yes
O200 H2001 O4 . 154.0 0.816 2.081 2.836(3) yes
